data_2203776
loop_
_publ_author_name
'Walji, Dhiran'
'Storey, John M. D.'
'Harrison, William T. A.'

_publ_section_title
;
 5-[Bis(cyclopropanecarbonyl)amino]-4,6-dichloropyrimidine containing a
 short cyclopropyl C---H&#x00B7;&#x00B7;&#x00B7;O interaction
;
_journal_issue 6
_journal_name_full 'Acta Crystallographica Section E'
_journal_page_first o1110
_journal_page_last o1112
_journal_paper_doi 10.1107/S1600536804012577
_journal_volume 60
_journal_year 2004
_chemical_formula_iupac 'C12 H11 Cl2 N3 O2'
_chemical_formula_moiety 'C12 H11 Cl2 N3 O2'
_chemical_formula_sum 'C12 H11 Cl2 N3 O2'
_chemical_formula_weight 300.14
_chemical_name_systematic
;
5-[Bis(cyclopropanecarbonyl)amino]-4,6-dichloropyrimidine
;
_space_group_IT_number 14
_symmetry_cell_setting monoclinic
_symmetry_space_group_name_Hall '-P 2ybc'
_symmetry_space_group_name_H-M 'P 1 21/c 1'
_atom_sites_solution_hydrogens geom
_atom_sites_solution_primary direct
_audit_creation_method SHELXL-97
_cell_angle_alpha 90.00
_cell_angle_beta 109.065(2)
_cell_angle_gamma 90.00
_cell_formula_units_Z 4
_cell_length_a 7.6677(3)
_cell_length_b 26.7366(12)
_cell_length_c 6.6477(3)
_cell_measurement_reflns_used 14708
_cell_measurement_temperature 120(2)
_cell_measurement_theta_max 27.48
_cell_measurement_theta_min 2.91
_cell_volume 1288.08(10)
_computing_cell_refinement 'HKL Scalepack (Otwinowski & Minor 1997)'
_computing_data_collection 'Collect (Nonius BV, 1998)'
_computing_data_reduction
;
HKL Denzo (Otwinowski & Minor, 1997) and Scalepack, and SORTAV
(Blessing 1995)
;
_computing_molecular_graphics 'ORTEP3 (Farrugia, 1997)'
_computing_publication_material SHELXL97
_computing_structure_refinement 'SHELXL97 (Sheldrick, 1997)'
_computing_structure_solution 'SHELXS97 (Sheldrick, 1997)'
_diffrn_ambient_temperature 120(2)
_diffrn_measured_fraction_theta_full 0.994
_diffrn_measured_fraction_theta_max 0.994
_diffrn_measurement_device_type 'Enraf--Nonius KappaCCD'
_diffrn_measurement_method '\w and \f'
_diffrn_radiation_monochromator graphite
_diffrn_radiation_source 'fine-focus sealed tube'
_diffrn_radiation_type MoK\a
_diffrn_radiation_wavelength 0.71073
_diffrn_reflns_av_R_equivalents 0.0774
_diffrn_reflns_av_sigmaI/netI 0.0711
_diffrn_reflns_limit_h_max 9
_diffrn_reflns_limit_h_min -9
_diffrn_reflns_limit_k_max 34
_diffrn_reflns_limit_k_min -34
_diffrn_reflns_limit_l_max 8
_diffrn_reflns_limit_l_min -8
_diffrn_reflns_number 13247
_diffrn_reflns_theta_full 27.51
_diffrn_reflns_theta_max 27.51
_diffrn_reflns_theta_min 3.05
_diffrn_standards_decay_% 0
_diffrn_standards_number 0
_exptl_absorpt_coefficient_mu 0.505
_exptl_absorpt_correction_T_max 0.951
_exptl_absorpt_correction_T_min 0.787
_exptl_absorpt_correction_type multi-scan
_exptl_absorpt_process_details '(SORTAV; Blessing, 1995)'
_exptl_crystal_colour colourless
_exptl_crystal_density_diffrn 1.548
_exptl_crystal_density_method 'not measured'
_exptl_crystal_description rod
_exptl_crystal_F_000 616
_exptl_crystal_size_max 0.50
_exptl_crystal_size_mid 0.10
_exptl_crystal_size_min 0.10
_refine_diff_density_max 0.303
_refine_diff_density_min -0.347
_refine_ls_extinction_method none
_refine_ls_goodness_of_fit_ref 0.984
_refine_ls_hydrogen_treatment constr
_refine_ls_matrix_type full
_refine_ls_number_parameters 172
_refine_ls_number_reflns 2937
_refine_ls_number_restraints 0
_refine_ls_restrained_S_all 0.984
_refine_ls_R_factor_all 0.0814
_refine_ls_R_factor_gt 0.0426
_refine_ls_shift/su_max 0.001
_refine_ls_shift/su_mean 0.000
_refine_ls_structure_factor_coef Fsqd
_refine_ls_weighting_details 'calc w=1/[\s^2^(Fo^2^)+(0.0514P)^2^] where P=(Fo^2^+2Fc^2^)/3'
_refine_ls_weighting_scheme calc
_refine_ls_wR_factor_gt 0.0901
_refine_ls_wR_factor_ref 0.1037
_reflns_number_gt 1960
_reflns_number_total 2937
_reflns_threshold_expression I>2\s(I)
_cod_data_source_file hg6054.cif
_cod_data_source_block I
_cod_original_sg_symbol_H-M 'P 21/c'
_cod_database_code 2203776
_cod_database_fobs_code 2203776

loop_
_symmetry_equiv_pos_as_xyz
'x, y, z'
'-x, y+1/2, -z+1/2'
'-x, -y, -z'
'x, -y-1/2, z-1/2'

loop_
_atom_site_label
_atom_site_fract_x
_atom_site_fract_y
_atom_site_fract_z
_atom_site_U_iso_or_equiv
_atom_site_adp_type
_atom_site_calc_flag
_atom_site_refinement_flags
_atom_site_occupancy
_atom_site_type_symbol
C1 0.5414(3) 0.76193(9) 0.1288(3) 0.0203(5) Uani d . 1 C
H1 0.4834 0.7937 0.1158 0.024 Uiso calc R 1 H
C2 0.7893(3) 0.71636(9) 0.1331(3) 0.0179(5) Uani d . 1 C
C3 0.6997(3) 0.67255(8) 0.1500(3) 0.0174(5) Uani d . 1 C
C4 0.5243(3) 0.67875(9) 0.1631(3) 0.0188(5) Uani d . 1 C
C5 0.6995(3) 0.59998(9) -0.0595(4) 0.0214(5) Uani d . 1 C
C6 0.7272(4) 0.54607(9) -0.0764(4) 0.0304(6) Uani d . 1 C
H2 0.8099 0.5282 0.0513 0.037 Uiso calc R 1 H
C7 0.7186(4) 0.52743(11) -0.2948(5) 0.0357(7) Uani d . 1 C
H3 0.7035 0.5526 -0.4083 0.043 Uiso calc R 1 H
H4 0.7968 0.4984 -0.3017 0.043 Uiso calc R 1 H
C8 0.5606(4) 0.51833(11) -0.2210(4) 0.0374(7) Uani d . 1 C
H5 0.5399 0.4837 -0.1816 0.045 Uiso calc R 1 H
H6 0.4467 0.5379 -0.2883 0.045 Uiso calc R 1 H
C9 0.9288(3) 0.60715(9) 0.3131(4) 0.0227(5) Uani d . 1 C
C10 0.9574(3) 0.63209(9) 0.5189(4) 0.0240(6) Uani d . 1 C
H7 0.8567 0.6543 0.5322 0.029 Uiso calc R 1 H
C11 1.0718(3) 0.60382(11) 0.7154(4) 0.0303(6) Uani d . 1 C
H8 1.0402 0.6082 0.8473 0.036 Uiso calc R 1 H
H9 1.1149 0.5699 0.6949 0.036 Uiso calc R 1 H
C12 1.1561(3) 0.64675(10) 0.6412(4) 0.0294(6) Uani d . 1 C
H10 1.2513 0.6395 0.5743 0.035 Uiso calc R 1 H
H11 1.1766 0.6778 0.7267 0.035 Uiso calc R 1 H
Cl1 0.40433(8) 0.62739(2) 0.20502(9) 0.02528(17) Uani d . 1 Cl
Cl2 1.01125(7) 0.71437(2) 0.12343(9) 0.02406(17) Uani d . 1 Cl
O1 0.6038(2) 0.62476(6) -0.2070(3) 0.0257(4) Uani d . 1 O
O2 1.0293(2) 0.57489(7) 0.2855(3) 0.0340(5) Uani d . 1 O
N1 0.4413(3) 0.72255(7) 0.1495(3) 0.0203(4) Uani d . 1 N
N2 0.7137(2) 0.76143(7) 0.1244(3) 0.0196(4) Uani d . 1 N
N3 0.7750(2) 0.62417(7) 0.1419(3) 0.0187(4) Uani d . 1 N

loop_
_atom_site_aniso_label
_atom_site_aniso_U_11
_atom_site_aniso_U_22
_atom_site_aniso_U_33
_atom_site_aniso_U_12
_atom_site_aniso_U_13
_atom_site_aniso_U_23
C1 0.0216(12) 0.0217(13) 0.0163(12) 0.0038(10) 0.0043(10) -0.0021(9)
C2 0.0177(11) 0.0222(13) 0.0122(11) 0.0003(10) 0.0027(9) -0.0016(9)
C3 0.0185(12) 0.0173(12) 0.0147(11) 0.0038(9) 0.0030(9) -0.0024(9)
C4 0.0194(12) 0.0205(13) 0.0142(11) -0.0002(10) 0.0021(9) -0.0009(9)
C5 0.0195(12) 0.0216(13) 0.0242(13) -0.0016(10) 0.0085(11) -0.0016(10)
C6 0.0339(14) 0.0179(14) 0.0322(14) 0.0018(11) 0.0008(12) -0.0021(11)
C7 0.0346(15) 0.0275(16) 0.0449(16) 0.0030(13) 0.0128(13) -0.0144(13)
C8 0.0444(17) 0.0226(15) 0.0414(16) -0.0055(12) 0.0088(14) -0.0082(12)
C9 0.0195(12) 0.0199(13) 0.0272(13) 0.0005(10) 0.0056(10) 0.0026(10)
C10 0.0198(12) 0.0288(15) 0.0212(12) 0.0062(11) 0.0035(10) 0.0023(10)
C11 0.0244(13) 0.0388(17) 0.0237(13) 0.0016(12) 0.0023(11) 0.0069(11)
C12 0.0242(13) 0.0341(16) 0.0258(13) -0.0036(12) 0.0024(11) -0.0019(11)
Cl1 0.0214(3) 0.0248(3) 0.0300(3) -0.0029(2) 0.0089(2) 0.0013(3)
Cl2 0.0185(3) 0.0255(3) 0.0294(3) 0.0003(2) 0.0095(2) 0.0012(2)
O1 0.0276(9) 0.0220(9) 0.0232(9) 0.0040(8) 0.0025(7) -0.0026(7)
O2 0.0275(10) 0.0310(11) 0.0375(10) 0.0120(8) 0.0022(8) -0.0055(8)
N1 0.0183(10) 0.0234(12) 0.0180(10) 0.0032(9) 0.0043(8) -0.0005(8)
N2 0.0213(10) 0.0177(11) 0.0182(10) 0.0013(8) 0.0044(8) 0.0006(8)
N3 0.0183(10) 0.0139(10) 0.0214(10) 0.0022(8) 0.0033(8) -0.0013(8)

loop_
_atom_type_symbol
_atom_type_description
_atom_type_scat_dispersion_real
_atom_type_scat_dispersion_imag
_atom_type_scat_source
C C 0.0033 0.0016 'International Tables Vol C Tables 4.2.6.8 and 6.1.1.4'
H H 0.0000 0.0000 'International Tables Vol C Tables 4.2.6.8 and 6.1.1.4'
N N 0.0061 0.0033 'International Tables Vol C Tables 4.2.6.8 and 6.1.1.4'
O O 0.0106 0.0060 'International Tables Vol C Tables 4.2.6.8 and 6.1.1.4'
Cl Cl 0.1484 0.1585 'International Tables Vol C Tables 4.2.6.8 and 6.1.1.4'

loop_
_geom_angle_atom_site_label_1
_geom_angle_atom_site_label_2
_geom_angle_atom_site_label_3
_geom_angle
N2 C1 N1 127.0(2)
N2 C1 H1 116.5
N1 C1 H1 116.5
N2 C2 C3 123.4(2)
N2 C2 Cl2 116.61(17)
C3 C2 Cl2 119.98(17)
C2 C3 C4 115.0(2)
C2 C3 N3 123.3(2)
C4 C3 N3 121.6(2)
N1 C4 C3 123.8(2)
N1 C4 Cl1 116.51(17)
C3 C4 Cl1 119.64(17)
O1 C5 N3 117.6(2)
O1 C5 C6 122.7(2)
N3 C5 C6 119.5(2)
C5 C6 C7 115.7(2)
C5 C6 C8 114.5(2)
C7 C6 C8 57.87(17)
C5 C6 H2 118.2
C7 C6 H2 118.2
C8 C6 H2 118.2
C8 C7 C6 61.13(18)
C8 C7 H3 117.7
C6 C7 H3 117.7
C8 C7 H4 117.7
C6 C7 H4 117.7
H3 C7 H4 114.8
C7 C8 C6 60.99(18)
C7 C8 H5 117.7
C6 C8 H5 117.7
C7 C8 H6 117.7
C6 C8 H6 117.7
H5 C8 H6 114.8
O2 C9 N3 120.7(2)
O2 C9 C10 123.7(2)
N3 C9 C10 115.6(2)
C9 C10 C11 116.3(2)
C9 C10 C12 115.5(2)
C11 C10 C12 58.16(16)
C9 C10 H7 117.8
C11 C10 H7 117.8
C12 C10 H7 117.8
C12 C11 C10 61.25(16)
C12 C11 H8 117.6
C10 C11 H8 117.6
C12 C11 H9 117.6
C10 C11 H9 117.6
H8 C11 H9 114.7
C11 C12 C10 60.59(16)
C11 C12 H10 117.7
C10 C12 H10 117.7
C11 C12 H11 117.7
C10 C12 H11 117.7
H10 C12 H11 114.8
C4 N1 C1 115.17(19)
C2 N2 C1 115.5(2)
C9 N3 C3 120.09(18)
C9 N3 C5 125.63(19)
C3 N3 C5 113.66(18)

loop_
_geom_bond_atom_site_label_1
_geom_bond_atom_site_label_2
_geom_bond_distance
_geom_bond_publ_flag
C1 N2 1.331(3) y
C1 N1 1.336(3) y
C1 H1 0.9500 ?
C2 N2 1.330(3) y
C2 C3 1.381(3) y
C2 Cl2 1.725(2) y
C3 C4 1.386(3) y
C3 N3 1.425(3) y
C4 N1 1.322(3) y
C4 Cl1 1.725(2) y
C5 O1 1.212(3) ?
C5 N3 1.428(3) ?
C5 C6 1.467(3) ?
C6 C7 1.516(4) ?
C6 C8 1.518(4) ?
C6 H2 1.0000 ?
C7 C8 1.468(4) ?
C7 H3 0.9900 ?
C7 H4 0.9900 ?
C8 H5 0.9900 ?
C8 H6 0.9900 ?
C9 O2 1.209(3) ?
C9 N3 1.420(3) ?
C9 C10 1.473(3) ?
C10 C11 1.516(3) ?
C10 C12 1.526(3) ?
C10 H7 1.0000 ?
C11 C12 1.479(4) ?
C11 H8 0.9900 ?
C11 H9 0.9900 ?
C12 H10 0.9900 ?
C12 H11 0.9900 ?

loop_
_geom_hbond_atom_site_label_D
_geom_hbond_atom_site_label_H
_geom_hbond_atom_site_label_A
_geom_hbond_site_symmetry_A
_geom_hbond_distance_DH
_geom_hbond_distance_HA
_geom_hbond_distance_DA
_geom_hbond_angle_DHA
_geom_hbond_publ_flag
C7 H4 O2 3_765 0.99 2.35 3.339(3) 173 y
C1 H1 O1 4_576 0.95 2.51 3.203(3) 130 y

loop_
_geom_torsion_atom_site_label_1
_geom_torsion_atom_site_label_2
_geom_torsion_atom_site_label_3
_geom_torsion_atom_site_label_4
_geom_torsion
_geom_torsion_publ_flag
N2 C2 C3 C4 -1.6(3) ?
Cl2 C2 C3 C4 178.07(15) ?
N2 C2 C3 N3 174.74(19) ?
Cl2 C2 C3 N3 -5.6(3) ?
C2 C3 C4 N1 3.5(3) ?
N3 C3 C4 N1 -172.92(19) ?
C2 C3 C4 Cl1 -175.10(15) ?
N3 C3 C4 Cl1 8.5(3) ?
O1 C5 C6 C7 30.2(3) ?
N3 C5 C6 C7 -155.0(2) ?
O1 C5 C6 C8 -34.4(3) ?
N3 C5 C6 C8 140.4(2) ?
C5 C6 C7 C8 -104.0(3) ?
C5 C6 C8 C7 106.1(3) ?
O2 C9 C10 C11 -22.5(4) ?
N3 C9 C10 C11 158.9(2) ?
O2 C9 C10 C12 42.9(3) ?
N3 C9 C10 C12 -135.7(2) ?
C9 C10 C11 C12 105.0(2) ?
C9 C10 C12 C11 -106.3(2) ?
C3 C4 N1 C1 -2.2(3) ?
Cl1 C4 N1 C1 176.46(16) ?
N2 C1 N1 C4 -1.3(3) ?
C3 C2 N2 C1 -1.3(3) ?
Cl2 C2 N2 C1 178.99(16) ?
N1 C1 N2 C2 2.9(3) ?
O2 C9 N3 C3 -156.7(2) yes
C10 C9 N3 C3 22.0(3) ?
O2 C9 N3 C5 13.8(3) ?
C10 C9 N3 C5 -167.6(2) ?
C2 C3 N3 C9 70.4(3) ?
C4 C3 N3 C9 -113.5(2) ?
C2 C3 N3 C5 -101.1(2) ?
C4 C3 N3 C5 75.0(2) ?
O1 C5 N3 C9 -160.4(2) ?
C6 C5 N3 C9 24.5(3) ?
O1 C5 N3 C3 10.6(3) yes
C6 C5 N3 C3 -164.5(2) ?

loop_
_cod_related_entry_id
_cod_related_entry_database
_cod_related_entry_code
1 ChemSpider 21130770
